data_7248081
loop_
_publ_author_name
'Shore, Madeline C.'
'Nicholas, Aaron D.'
'Vasiliu, Monica'
'Edwards, Kyle C.'
'de Melo, Gabriel F.'
'Bertke, Jeffery A.'
'Dixon, David A.'
'Knope, Karah E.'

_publ_section_title
;
 Structural chemistry of penta- and hexanitrato thorium(iv) complexes
 isolated using N--H donors
;
_journal_issue 10
_journal_name_full CrystEngComm
_journal_page_first 1380
_journal_page_last 1398
_journal_paper_doi 10.1039/D3CE01319G
_journal_volume 26
_journal_year 2024
_chemical_formula_moiety 'H4 N5 O17 Th, 2(C15 H13 N3), 3(N O3), 2(H2 O)'
_chemical_formula_sum 'C30 H34 N14 O28 Th'
_chemical_formula_weight 1270.75
_space_group_crystal_system triclinic
_space_group_IT_number 2
_space_group_name_Hall '-P 1'
_space_group_name_H-M_alt 'P -1'
_atom_sites_solution_hydrogens mixed
_atom_sites_solution_primary intrinsic
_audit_creation_method SHELXL-2018/3
_audit_update_record
;
2023-09-06 deposited with the CCDC.	2024-02-01 downloaded from the CCDC.
;
_cell_angle_alpha 68.362(4)
_cell_angle_beta 89.898(4)
_cell_angle_gamma 75.320(2)
_cell_formula_units_Z 2
_cell_length_a 9.1818(8)
_cell_length_b 15.7857(13)
_cell_length_c 16.523(2)
_cell_measurement_reflns_used 9923
_cell_measurement_temperature 100(2)
_cell_measurement_theta_max 25.34
_cell_measurement_theta_min 2.30
_cell_volume 2142.2(4)
_computing_cell_refinement 'SAINT V8.37A (Bruker, 2005)'
_computing_data_collection 'APEX3 V2016.5-0 (Bruker, 2016)'
_computing_data_reduction
; 
SAINT V8.37A, XPREP v2014/2, SADABS V2016/2 (Bruker, 2016) 
;
_computing_molecular_graphics 'SHELXLE v932 (Hubschle, 2011)'
_computing_publication_material 'XCIF V2014-2 (Bruker, 2014)'
_computing_structure_refinement 'SHELX-2018-3 (Sheldrick, 2015)'
_computing_structure_solution 'SHELX-2014-5 (Sheldrick, 2015)'
_diffrn_ambient_temperature 100(2)
_diffrn_measured_fraction_theta_full 0.999
_diffrn_measured_fraction_theta_max 0.997
_diffrn_measurement_device 'Bruker D8 Quest/Photon 100'
_diffrn_measurement_method 'profile data from \f and \w scans'
_diffrn_radiation_monochromator 'multilayer mirrors'
_diffrn_radiation_source 'microfocus sealed tube'
_diffrn_radiation_type MoK\a
_diffrn_radiation_wavelength 0.71073
_diffrn_reflns_av_R_equivalents 0.0614
_diffrn_reflns_av_unetI/netI 0.0336
_diffrn_reflns_Laue_measured_fraction_full 0.999
_diffrn_reflns_Laue_measured_fraction_max 0.997
_diffrn_reflns_limit_h_max 11
_diffrn_reflns_limit_h_min -11
_diffrn_reflns_limit_k_max 19
_diffrn_reflns_limit_k_min -19
_diffrn_reflns_limit_l_max 19
_diffrn_reflns_limit_l_min -19
_diffrn_reflns_number 76660
_diffrn_reflns_point_group_measured_fraction_full 0.999
_diffrn_reflns_point_group_measured_fraction_max 0.997
_diffrn_reflns_theta_full 25.242
_diffrn_reflns_theta_max 25.427
_diffrn_reflns_theta_min 2.307
_exptl_absorpt_coefficient_mu 3.599
_exptl_absorpt_correction_T_max 0.89631
_exptl_absorpt_correction_T_min 0.83307
_exptl_absorpt_correction_type multi-scan
_exptl_absorpt_process_details 'SADABS V2016/2 (Bruker, 2016)'
_exptl_crystal_colour yellow
_exptl_crystal_density_diffrn 1.970
_exptl_crystal_density_method 'not measured'
_exptl_crystal_description block
_exptl_crystal_F_000 1252
_exptl_crystal_size_max 0.080
_exptl_crystal_size_mid 0.070
_exptl_crystal_size_min 0.055
_refine_diff_density_max 0.449
_refine_diff_density_min -0.500
_refine_diff_density_rms 0.098
_refine_ls_extinction_method none
_refine_ls_goodness_of_fit_ref 1.072
_refine_ls_hydrogen_treatment mixed
_refine_ls_matrix_type full
_refine_ls_number_parameters 694
_refine_ls_number_reflns 7885
_refine_ls_number_restraints 12
_refine_ls_restrained_S_all 1.072
_refine_ls_R_factor_all 0.0302
_refine_ls_R_factor_gt 0.0231
_refine_ls_shift/su_max 0.001
_refine_ls_shift/su_mean 0.000
_refine_ls_structure_factor_coef Fsqd
_refine_ls_weighting_details 'w=1/[\s^2^(Fo^2^)+(0.0117P)^2^+2.4129P] where P=(Fo^2^+2Fc^2^)/3'
_refine_ls_weighting_scheme calc
_refine_ls_wR_factor_gt 0.0403
_refine_ls_wR_factor_ref 0.0417
_reflns_Friedel_coverage 0.000
_reflns_number_gt 7123
_reflns_number_total 7885
_reflns_threshold_expression 'I > 2\s(I)'
_cod_data_source_file d3ce01319g2.cif
_cod_data_source_block B21002_a
_cod_depositor_comments 'Adding full bibliography for 7248080--7248089.cif.'
_cod_database_code 7248081
_shelx_shelxl_version_number 2018/3
_shelx_space_group_comment
;
The symmetry employed for this shelxl refinement is uniquely defined
by the following loop, which should always be used as a source of
symmetry information in preference to the above space-group names.
They are only intended as comments.
;
_shelx_estimated_absorpt_t_min 0.762
_shelx_estimated_absorpt_t_max 0.827

loop_
_space_group_symop_operation_xyz
'x, y, z'
'-x, -y, -z'

loop_
_atom_site_label
_atom_site_type_symbol
_atom_site_fract_x
_atom_site_fract_y
_atom_site_fract_z
_atom_site_U_iso_or_equiv
_atom_site_adp_type
_atom_site_occupancy
_atom_site_site_symmetry_order
_atom_site_calc_flag
_atom_site_refinement_flags_posn
_atom_site_refinement_flags_adp
_atom_site_refinement_flags_occupancy
_atom_site_disorder_assembly
_atom_site_disorder_group
Th1 Th 0.33850(2) 0.22802(2) 0.24230(2) 0.00924(4) Uani 1 1 d . . . . .
O1 O 0.5957(2) 0.25019(14) 0.29175(13) 0.0136(5) Uani 1 1 d . . . . .
O2 O 0.5936(2) 0.22195(14) 0.17347(13) 0.0149(5) Uani 1 1 d . . . . .
O3 O 0.8078(2) 0.21352(17) 0.23704(15) 0.0267(6) Uani 1 1 d . . . . .
O4 O 0.3059(2) 0.33508(14) 0.07441(13) 0.0154(5) Uani 1 1 d . . . . .
O5 O 0.3721(2) 0.39624(14) 0.16064(13) 0.0157(5) Uani 1 1 d . . . . .
O6 O 0.3364(3) 0.47724(15) 0.02030(14) 0.0289(6) Uani 1 1 d . . . . .
O7 O 0.0850(2) 0.35896(14) 0.18600(14) 0.0181(5) Uani 1 1 d . . . . .
O8 O 0.1015(2) 0.23436(14) 0.15711(14) 0.0174(5) Uani 1 1 d . . . . .
O9 O -0.0915(3) 0.35883(17) 0.09772(16) 0.0302(6) Uani 1 1 d . . . . .
O10 O 0.1316(2) 0.20042(14) 0.34408(14) 0.0180(5) Uani 1 1 d . . . . .
O11 O 0.2434(2) 0.07911(14) 0.31431(13) 0.0165(5) Uani 1 1 d . . . . .
O12 O 0.0707(2) 0.06746(15) 0.40625(14) 0.0232(5) Uani 1 1 d . . . . .
O13 O 0.4337(2) 0.14625(14) 0.40642(13) 0.0145(5) Uani 1 1 d . . . . .
O14 O 0.5533(2) 0.07546(14) 0.32636(13) 0.0144(5) Uani 1 1 d . . . . .
O15 O 0.6396(2) 0.03068(15) 0.46338(14) 0.0222(5) Uani 1 1 d . . . . .
O16 O 0.2952(3) 0.33455(15) 0.32217(14) 0.0164(5) Uani 1 1 d D . . . .
H16A H 0.241(3) 0.3901(11) 0.299(2) 0.025 Uiso 1 1 d D U . . .
H16B H 0.306(4) 0.319(2) 0.3763(7) 0.025 Uiso 1 1 d D U . . .
O17 O 0.3920(2) 0.12842(15) 0.15712(14) 0.0133(5) Uani 1 1 d D . . . .
H17A H 0.328(3) 0.107(2) 0.142(2) 0.020 Uiso 1 1 d D U . . .
H17B H 0.476(2) 0.103(2) 0.145(2) 0.020 Uiso 1 1 d D U . . .
O18 O 0.1239(3) 0.51677(15) 0.26714(14) 0.0227(5) Uani 1 1 d . . . . .
O19 O 0.1853(3) 0.60992(15) 0.32130(14) 0.0235(5) Uani 1 1 d . . . . .
O20 O 0.0582(3) 0.51369(17) 0.39428(15) 0.0302(6) Uani 1 1 d . . . . .
O21 O 0.3993(3) 0.40839(17) 0.49440(15) 0.0298(6) Uani 1 1 d . . . . .
O22 O 0.2866(3) 0.33364(16) 0.60186(14) 0.0272(6) Uani 1 1 d . . . . .
O23 O 0.3162(3) 0.29195(17) 0.49262(14) 0.0386(7) Uani 1 1 d . . . . .
O24 O 0.1896(2) 0.05090(15) 0.11470(13) 0.0167(5) Uani 1 1 d . . . . .
O25 O 0.1677(2) -0.03886(15) 0.04512(14) 0.0226(5) Uani 1 1 d . . . . .
O26 O 0.3473(2) 0.03127(15) 0.02003(14) 0.0191(5) Uani 1 1 d . . . . .
O27 O 0.6531(2) 0.03119(15) 0.12595(14) 0.0153(5) Uani 1 1 d D . . . .
H27A H 0.721(3) 0.059(2) 0.120(2) 0.023 Uiso 1 1 d D U . . .
H27B H 0.646(4) 0.019(2) 0.0813(13) 0.023 Uiso 1 1 d D U . . .
O28 O 0.8712(2) 0.12873(16) 0.10191(15) 0.0191(5) Uani 1 1 d D . . . .
H28A H 0.9640(14) 0.102(2) 0.106(2) 0.029 Uiso 1 1 d D U . . .
H28B H 0.866(4) 0.158(2) 0.1356(18) 0.029 Uiso 1 1 d D U . . .
N1 N 0.6704(3) 0.22838(17) 0.23436(16) 0.0152(6) Uani 1 1 d . . . . .
N2 N 0.3380(3) 0.40571(18) 0.08252(16) 0.0159(6) Uani 1 1 d . . . . .
N3 N 0.0262(3) 0.31939(19) 0.14522(17) 0.0191(6) Uani 1 1 d . . . . .
N4 N 0.1455(3) 0.11364(18) 0.35694(16) 0.0166(6) Uani 1 1 d . . . . .
N5 N 0.5454(3) 0.08166(18) 0.40141(16) 0.0154(6) Uani 1 1 d . . . . .
N6 N 0.1214(3) 0.54518(17) 0.32872(17) 0.0164(6) Uani 1 1 d . . . . .
N7 N 0.3349(3) 0.34655(19) 0.52773(17) 0.0203(6) Uani 1 1 d . . . . .
N8 N 0.2348(3) 0.01400(17) 0.05934(16) 0.0146(6) Uani 1 1 d . . . . .
N9 N 0.3314(3) 0.68635(17) 0.18017(16) 0.0133(6) Uani 1 1 d D . . . .
H9A H 0.291(3) 0.664(2) 0.2286(12) 0.020 Uiso 1 1 d D U . . .
N10 N 0.3412(3) 0.75522(16) 0.30650(15) 0.0117(5) Uani 1 1 d . . . . .
N11 N 0.1950(3) 0.68162(17) 0.44494(16) 0.0133(6) Uani 1 1 d D . . . .
H11A H 0.204(4) 0.660(2) 0.4029(15) 0.020 Uiso 1 1 d D U . . .
N12 N 0.3114(3) 0.42396(17) 0.70820(16) 0.0131(6) Uani 1 1 d D . . . .
H12A H 0.292(3) 0.3922(19) 0.6778(17) 0.020 Uiso 1 1 d D U . . .
N13 N 0.1651(3) 0.28902(16) 0.77347(15) 0.0115(5) Uani 1 1 d . . . . .
N14 N 0.1516(3) 0.18868(18) 0.67397(17) 0.0154(6) Uani 1 1 d D . . . .
H14A H 0.196(3) 0.2343(16) 0.659(2) 0.023 Uiso 1 1 d D U . . .
C1 C 0.3167(3) 0.6462(2) 0.12308(19) 0.0163(7) Uani 1 1 d . . . . .
H1 H 0.267293 0.597146 0.137582 0.020 Uiso 1 1 calc R U . . .
C2 C 0.3734(4) 0.6763(2) 0.0433(2) 0.0180(7) Uani 1 1 d . . . . .
H2 H 0.363262 0.649045 0.001776 0.022 Uiso 1 1 calc R U . . .
C3 C 0.4456(3) 0.7473(2) 0.0253(2) 0.0181(7) Uani 1 1 d . . . . .
H3 H 0.485679 0.769078 -0.029300 0.022 Uiso 1 1 calc R U . . .
C4 C 0.4601(3) 0.7866(2) 0.08553(19) 0.0150(7) Uani 1 1 d . . . . .
H4 H 0.510561 0.835009 0.072538 0.018 Uiso 1 1 calc R U . . .
C5 C 0.4011(3) 0.7558(2) 0.16495(19) 0.0124(6) Uani 1 1 d . . . . .
C6 C 0.4086(3) 0.7928(2) 0.23480(19) 0.0116(6) Uani 1 1 d . . . . .
C7 C 0.4786(3) 0.8644(2) 0.2244(2) 0.0153(7) Uani 1 1 d . . . . .
H7 H 0.525374 0.889542 0.172903 0.018 Uiso 1 1 calc R U . . .
C8 C 0.4782(3) 0.8979(2) 0.2905(2) 0.0160(7) Uani 1 1 d . . . . .
H8 H 0.524827 0.946848 0.284887 0.019 Uiso 1 1 calc R U . . .
C9 C 0.4100(3) 0.8601(2) 0.3648(2) 0.0157(7) Uani 1 1 d . . . . .
H9 H 0.409160 0.882232 0.411083 0.019 Uiso 1 1 calc R U . . .
C10 C 0.3424(3) 0.7890(2) 0.37039(19) 0.0119(7) Uani 1 1 d . . . . .
C11 C 0.2612(3) 0.7483(2) 0.44644(19) 0.0126(7) Uani 1 1 d . . . . .
C12 C 0.2425(3) 0.7764(2) 0.5167(2) 0.0168(7) Uani 1 1 d . . . . .
H12 H 0.288985 0.822319 0.520484 0.020 Uiso 1 1 calc R U . . .
C13 C 0.1559(3) 0.7373(2) 0.5814(2) 0.0187(7) Uani 1 1 d . . . . .
H13 H 0.143453 0.756433 0.629761 0.022 Uiso 1 1 calc R U . . .
C14 C 0.0873(3) 0.6706(2) 0.5762(2) 0.0186(7) Uani 1 1 d . . . . .
H14 H 0.025763 0.644822 0.619812 0.022 Uiso 1 1 calc R U . . .
C15 C 0.1100(3) 0.6424(2) 0.50679(19) 0.0154(7) Uani 1 1 d . . . . .
H15 H 0.066129 0.595642 0.502454 0.018 Uiso 1 1 calc R U . . .
C16 C 0.3938(3) 0.4854(2) 0.6704(2) 0.0164(7) Uani 1 1 d . . . . .
H16 H 0.432519 0.488821 0.616204 0.020 Uiso 1 1 calc R U . . .
C17 C 0.4212(3) 0.5425(2) 0.7103(2) 0.0195(7) Uani 1 1 d . . . . .
H17 H 0.481309 0.584706 0.685342 0.023 Uiso 1 1 calc R U . . .
C18 C 0.3593(4) 0.5374(2) 0.7880(2) 0.0209(7) Uani 1 1 d . . . . .
H18 H 0.374616 0.578062 0.815607 0.025 Uiso 1 1 calc R U . . .
C19 C 0.2756(3) 0.4738(2) 0.8257(2) 0.0179(7) Uani 1 1 d . . . . .
H19 H 0.233233 0.470910 0.878849 0.021 Uiso 1 1 calc R U . . .
C20 C 0.2541(3) 0.4147(2) 0.78530(19) 0.0119(6) Uani 1 1 d . . . . .
C21 C 0.1768(3) 0.3387(2) 0.82258(19) 0.0122(7) Uani 1 1 d . . . . .
C22 C 0.1240(3) 0.3203(2) 0.90489(19) 0.0161(7) Uani 1 1 d . . . . .
H22 H 0.134759 0.356727 0.938057 0.019 Uiso 1 1 calc R U . . .
C23 C 0.0561(3) 0.2479(2) 0.9366(2) 0.0182(7) Uani 1 1 d . . . . .
H23 H 0.019172 0.233621 0.992504 0.022 Uiso 1 1 calc R U . . .
C24 C 0.0416(3) 0.1961(2) 0.88724(19) 0.0164(7) Uani 1 1 d . . . . .
H24 H -0.005511 0.146086 0.908367 0.020 Uiso 1 1 calc R U . . .
C25 C 0.0975(3) 0.2188(2) 0.80561(19) 0.0137(7) Uani 1 1 d . . . . .
C26 C 0.0840(3) 0.1670(2) 0.74856(19) 0.0135(7) Uani 1 1 d . . . . .
C27 C 0.0080(3) 0.0980(2) 0.7664(2) 0.0161(7) Uani 1 1 d . . . . .
H27 H -0.041797 0.081512 0.818140 0.019 Uiso 1 1 calc R U . . .
C28 C 0.0039(3) 0.0528(2) 0.7094(2) 0.0186(7) Uani 1 1 d . . . . .
H28 H -0.050045 0.006237 0.721493 0.022 Uiso 1 1 calc R U . . .
C29 C 0.0786(3) 0.0756(2) 0.6345(2) 0.0199(7) Uani 1 1 d . . . . .
H29 H 0.078598 0.043840 0.595513 0.024 Uiso 1 1 calc R U . . .
C30 C 0.1527(3) 0.1450(2) 0.6178(2) 0.0183(7) Uani 1 1 d . . . . .
H30 H 0.204399 0.161924 0.566802 0.022 Uiso 1 1 calc R U . . .

loop_
_atom_site_aniso_label
_atom_site_aniso_U_11
_atom_site_aniso_U_22
_atom_site_aniso_U_33
_atom_site_aniso_U_23
_atom_site_aniso_U_13
_atom_site_aniso_U_12
Th1 0.01031(6) 0.00968(6) 0.01016(6) -0.00585(4) 0.00226(4) -0.00369(4)
O1 0.0167(11) 0.0149(11) 0.0124(11) -0.0076(9) 0.0045(9) -0.0063(9)
O2 0.0144(11) 0.0224(12) 0.0128(11) -0.0099(10) 0.0010(9) -0.0084(9)
O3 0.0104(13) 0.0487(16) 0.0340(14) -0.0270(13) 0.0069(10) -0.0129(11)
O4 0.0184(12) 0.0145(11) 0.0153(11) -0.0075(9) -0.0007(9) -0.0053(9)
O5 0.0222(12) 0.0176(12) 0.0099(11) -0.0065(9) -0.0007(9) -0.0076(10)
O6 0.0506(16) 0.0157(13) 0.0147(13) 0.0017(11) 0.0001(11) -0.0108(11)
O7 0.0177(12) 0.0197(12) 0.0228(12) -0.0157(10) 0.0006(10) -0.0037(10)
O8 0.0131(11) 0.0169(12) 0.0252(13) -0.0126(10) 0.0019(9) -0.0024(9)
O9 0.0174(13) 0.0324(14) 0.0362(15) -0.0153(12) -0.0122(11) 0.0047(11)
O10 0.0193(12) 0.0156(12) 0.0253(13) -0.0134(10) 0.0099(10) -0.0068(10)
O11 0.0172(12) 0.0168(12) 0.0203(12) -0.0117(10) 0.0084(10) -0.0057(9)
O12 0.0253(13) 0.0275(13) 0.0247(13) -0.0107(11) 0.0134(11) -0.0196(11)
O13 0.0179(12) 0.0116(11) 0.0128(11) -0.0051(9) 0.0030(9) -0.0017(9)
O14 0.0179(12) 0.0143(11) 0.0128(12) -0.0068(9) 0.0008(9) -0.0046(9)
O15 0.0213(13) 0.0218(13) 0.0173(13) -0.0017(10) -0.0034(10) -0.0041(10)
O16 0.0266(13) 0.0103(11) 0.0106(12) -0.0049(10) -0.0016(10) -0.0006(10)
O17 0.0096(11) 0.0166(12) 0.0201(12) -0.0126(10) 0.0043(10) -0.0059(9)
O18 0.0328(14) 0.0160(12) 0.0206(13) -0.0120(10) -0.0070(10) -0.0010(10)
O19 0.0368(14) 0.0270(13) 0.0214(13) -0.0155(11) 0.0145(11) -0.0247(11)
O20 0.0419(15) 0.0322(14) 0.0232(14) -0.0074(11) 0.0114(12) -0.0260(13)
O21 0.0338(15) 0.0297(14) 0.0240(14) -0.0047(11) 0.0122(11) -0.0141(12)
O22 0.0434(15) 0.0355(15) 0.0184(13) -0.0188(11) 0.0172(11) -0.0243(12)
O23 0.083(2) 0.0230(14) 0.0124(13) -0.0103(11) 0.0069(13) -0.0136(14)
O24 0.0128(11) 0.0229(12) 0.0237(12) -0.0186(11) 0.0068(9) -0.0061(9)
O25 0.0243(13) 0.0268(13) 0.0297(14) -0.0196(11) 0.0071(10) -0.0160(11)
O26 0.0134(11) 0.0263(13) 0.0252(13) -0.0147(11) 0.0087(10) -0.0107(10)
O27 0.0134(12) 0.0205(12) 0.0172(12) -0.0103(10) 0.0047(10) -0.0089(9)
O28 0.0142(12) 0.0221(13) 0.0257(13) -0.0142(11) 0.0056(10) -0.0053(10)
N1 0.0185(16) 0.0162(14) 0.0144(14) -0.0066(12) 0.0037(12) -0.0095(12)
N2 0.0167(14) 0.0145(15) 0.0149(15) -0.0043(12) 0.0007(11) -0.0036(11)
N3 0.0145(15) 0.0227(16) 0.0231(16) -0.0127(13) 0.0046(12) -0.0044(13)
N4 0.0147(14) 0.0208(16) 0.0181(15) -0.0102(12) 0.0032(12) -0.0073(12)
N5 0.0177(15) 0.0150(14) 0.0148(15) -0.0037(12) 0.0029(12) -0.0097(12)
N6 0.0177(15) 0.0106(14) 0.0180(15) -0.0048(12) -0.0028(12) 0.0000(11)
N7 0.0218(16) 0.0189(15) 0.0143(15) -0.0044(13) -0.0010(12) 0.0015(13)
N8 0.0115(14) 0.0140(14) 0.0175(14) -0.0064(12) -0.0011(11) -0.0013(11)
N9 0.0136(14) 0.0142(14) 0.0106(14) -0.0037(12) 0.0027(11) -0.0028(11)
N10 0.0099(13) 0.0102(13) 0.0142(14) -0.0054(11) 0.0007(11) -0.0003(10)
N11 0.0174(14) 0.0158(14) 0.0102(14) -0.0082(11) 0.0029(11) -0.0052(11)
N12 0.0141(14) 0.0106(14) 0.0139(14) -0.0050(11) -0.0015(11) -0.0016(11)
N13 0.0091(13) 0.0106(13) 0.0126(14) -0.0037(11) -0.0016(10) 0.0003(11)
N14 0.0159(15) 0.0119(14) 0.0194(15) -0.0062(12) -0.0027(12) -0.0052(11)
C1 0.0188(18) 0.0163(17) 0.0157(17) -0.0080(14) 0.0010(14) -0.0050(14)
C2 0.0242(18) 0.0169(17) 0.0109(16) -0.0063(14) 0.0004(14) -0.0007(14)
C3 0.0215(18) 0.0139(17) 0.0112(17) -0.0012(14) 0.0023(13) 0.0028(14)
C4 0.0163(17) 0.0117(16) 0.0138(17) -0.0023(13) 0.0032(13) -0.0024(13)
C5 0.0092(16) 0.0103(16) 0.0127(16) -0.0015(13) -0.0014(12) 0.0016(12)
C6 0.0080(15) 0.0089(15) 0.0129(16) -0.0015(13) 0.0003(12) 0.0022(12)
C7 0.0140(16) 0.0114(16) 0.0152(17) -0.0001(14) 0.0025(13) -0.0021(13)
C8 0.0169(17) 0.0090(16) 0.0196(18) -0.0038(14) -0.0025(14) -0.0019(13)
C9 0.0182(17) 0.0128(16) 0.0185(17) -0.0097(14) 0.0007(14) -0.0025(13)
C10 0.0099(16) 0.0087(15) 0.0145(17) -0.0036(13) -0.0017(12) 0.0007(12)
C11 0.0109(16) 0.0133(16) 0.0130(16) -0.0051(13) -0.0020(12) -0.0022(13)
C12 0.0134(17) 0.0216(18) 0.0197(18) -0.0124(15) -0.0004(13) -0.0048(14)
C13 0.0146(17) 0.0308(19) 0.0140(17) -0.0155(15) 0.0016(13) -0.0010(15)
C14 0.0133(17) 0.0265(19) 0.0152(17) -0.0086(15) -0.0001(13) -0.0032(14)
C15 0.0148(17) 0.0173(17) 0.0143(17) -0.0052(14) 0.0021(13) -0.0059(13)
C16 0.0148(17) 0.0122(16) 0.0178(17) -0.0009(14) 0.0018(13) -0.0034(13)
C17 0.0165(17) 0.0124(17) 0.0255(19) -0.0024(15) -0.0034(14) -0.0043(14)
C18 0.0252(19) 0.0154(17) 0.0236(19) -0.0091(15) -0.0060(15) -0.0058(15)
C19 0.0206(18) 0.0176(17) 0.0156(17) -0.0056(14) -0.0007(14) -0.0067(14)
C20 0.0101(16) 0.0115(16) 0.0121(16) -0.0040(13) -0.0030(12) -0.0003(12)
C21 0.0100(16) 0.0106(16) 0.0136(16) -0.0035(13) -0.0044(13) -0.0003(12)
C22 0.0196(17) 0.0171(17) 0.0137(17) -0.0073(14) 0.0003(13) -0.0060(14)
C23 0.0189(18) 0.0212(18) 0.0116(16) -0.0028(14) 0.0019(13) -0.0057(14)
C24 0.0165(17) 0.0140(17) 0.0150(17) 0.0007(14) 0.0000(13) -0.0073(14)
C25 0.0090(16) 0.0124(16) 0.0148(17) -0.0022(13) -0.0040(13) 0.0007(13)
C26 0.0095(15) 0.0113(16) 0.0142(17) -0.0015(13) -0.0030(13) 0.0013(12)
C27 0.0105(16) 0.0160(17) 0.0208(18) -0.0053(14) 0.0017(13) -0.0043(13)
C28 0.0153(17) 0.0126(17) 0.0265(19) -0.0052(15) -0.0029(14) -0.0048(14)
C29 0.0172(18) 0.0177(18) 0.0266(19) -0.0127(15) -0.0067(15) -0.0010(14)
C30 0.0163(17) 0.0199(18) 0.0196(18) -0.0097(15) 0.0001(14) -0.0033(14)

loop_
_atom_type_symbol
_atom_type_description
_atom_type_scat_dispersion_real
_atom_type_scat_dispersion_imag
_atom_type_scat_source
C C 0.0033 0.0016 'International Tables Vol C Tables 4.2.6.8 and 6.1.1.4'
H H 0.0000 0.0000 'International Tables Vol C Tables 4.2.6.8 and 6.1.1.4'
N N 0.0061 0.0033 'International Tables Vol C Tables 4.2.6.8 and 6.1.1.4'
O O 0.0106 0.0060 'International Tables Vol C Tables 4.2.6.8 and 6.1.1.4'
Th Th -7.2400 8.8979 'International Tables Vol C Tables 4.2.6.8 and 6.1.1.4'

loop_
_exptl_crystal_face_index_h
_exptl_crystal_face_index_k
_exptl_crystal_face_index_l
_exptl_crystal_face_perp_dist
-1.00 -1.00 1.00 0.0320
1.00 1.00 -1.00 0.0100
0.00 1.00 2.00 0.0320
-1.00 -1.00 -2.00 0.0270
1.00 1.00 2.00 0.0200
-2.00 -2.00 -1.00 0.0310
0.00 0.00 -1.00 0.0240
-1.00 -1.00 -1.00 0.0300
-1.00 -1.00 0.00 0.0320
-1.00 -3.00 -3.00 0.0230
1.00 -1.00 1.00 0.0130
-1.00 1.00 -1.00 0.0260

loop_
_geom_angle_atom_site_label_1
_geom_angle_atom_site_label_2
_geom_angle_atom_site_label_3
_geom_angle
_geom_angle_site_symmetry_1
_geom_angle_site_symmetry_3
_geom_angle_publ_flag
O17 Th1 O16 176.21(7) . . ?
O17 Th1 O10 115.33(7) . . ?
O16 Th1 O10 68.41(7) . . ?
O17 Th1 O8 67.28(7) . . ?
O16 Th1 O8 114.40(7) . . ?
O10 Th1 O8 70.24(7) . . ?
O17 Th1 O13 116.18(7) . . ?
O16 Th1 O13 65.56(7) . . ?
O10 Th1 O13 65.29(7) . . ?
O8 Th1 O13 131.47(6) . . ?
O17 Th1 O11 69.73(6) . . ?
O16 Th1 O11 114.00(7) . . ?
O10 Th1 O11 49.73(6) . . ?
O8 Th1 O11 67.50(7) . . ?
O13 Th1 O11 69.40(6) . . ?
O17 Th1 O7 112.64(7) . . ?
O16 Th1 O7 67.83(7) . . ?
O10 Th1 O7 66.37(7) . . ?
O8 Th1 O7 49.63(6) . . ?
O13 Th1 O7 121.73(6) . . ?
O11 Th1 O7 101.15(6) . . ?
O17 Th1 O5 113.43(7) . . ?
O16 Th1 O5 63.09(7) . . ?
O10 Th1 O5 121.49(6) . . ?
O8 Th1 O5 102.07(6) . . ?
O13 Th1 O5 116.96(6) . . ?
O11 Th1 O5 167.57(6) . . ?
O7 Th1 O5 66.44(6) . . ?
O17 Th1 O2 65.14(6) . . ?
O16 Th1 O2 111.45(7) . . ?
O10 Th1 O2 165.17(6) . . ?
O8 Th1 O2 120.70(6) . . ?
O13 Th1 O2 100.72(6) . . ?
O11 Th1 O2 122.41(6) . . ?
O7 Th1 O2 128.00(6) . . ?
O5 Th1 O2 68.24(6) . . ?
O17 Th1 O14 70.09(7) . . ?
O16 Th1 O14 110.42(7) . . ?
O10 Th1 O14 99.87(7) . . ?
O8 Th1 O14 125.12(6) . . ?
O13 Th1 O14 49.34(6) . . ?
O11 Th1 O14 66.38(6) . . ?
O7 Th1 O14 166.03(6) . . ?
O5 Th1 O14 126.02(6) . . ?
O2 Th1 O14 65.90(6) . . ?
O17 Th1 O4 70.32(7) . . ?
O16 Th1 O4 107.05(7) . . ?
O10 Th1 O4 127.79(7) . . ?
O8 Th1 O4 65.21(6) . . ?
O13 Th1 O4 163.07(6) . . ?
O11 Th1 O4 126.61(6) . . ?
O7 Th1 O4 64.49(6) . . ?
O5 Th1 O4 48.69(6) . . ?
O2 Th1 O4 66.93(6) . . ?
O14 Th1 O4 127.53(6) . . ?
O17 Th1 O1 108.99(6) . . ?
O16 Th1 O1 68.50(7) . . ?
O10 Th1 O1 122.30(6) . . ?
O8 Th1 O1 165.62(6) . . ?
O13 Th1 O1 62.89(6) . . ?
O11 Th1 O1 125.27(6) . . ?
O7 Th1 O1 125.78(6) . . ?
O5 Th1 O1 66.01(6) . . ?
O2 Th1 O1 48.64(6) . . ?
O14 Th1 O1 62.78(6) . . ?
O4 Th1 O1 100.41(6) . . ?
N1 O1 Th1 95.98(15) . . ?
N1 O2 Th1 98.05(15) . . ?
N2 O4 Th1 96.98(15) . . ?
N2 O5 Th1 98.77(15) . . ?
N3 O7 Th1 96.67(16) . . ?
N3 O8 Th1 98.00(16) . . ?
N4 O10 Th1 98.37(15) . . ?
N4 O11 Th1 96.65(16) . . ?
N5 O13 Th1 97.89(15) . . ?
N5 O14 Th1 96.74(15) . . ?
Th1 O16 H16A 121(2) . . ?
Th1 O16 H16B 127(2) . . ?
H16A O16 H16B 110(3) . . ?
Th1 O17 H17A 124(2) . . ?
Th1 O17 H17B 128(2) . . ?
H17A O17 H17B 107(3) . . ?
H27A O27 H27B 107(3) . . ?
H28A O28 H28B 104(3) . . ?
O3 N1 O1 122.3(2) . . ?
O3 N1 O2 121.6(2) . . ?
O1 N1 O2 116.1(2) . . ?
O6 N2 O5 122.0(2) . . ?
O6 N2 O4 122.5(2) . . ?
O5 N2 O4 115.5(2) . . ?
O9 N3 O7 122.9(3) . . ?
O9 N3 O8 122.1(3) . . ?
O7 N3 O8 115.1(2) . . ?
O9 N3 Th1 172.7(2) . . ?
O7 N3 Th1 58.55(14) . . ?
O8 N3 Th1 57.01(14) . . ?
O12 N4 O11 122.6(3) . . ?
O12 N4 O10 122.3(2) . . ?
O11 N4 O10 115.2(2) . . ?
O12 N4 Th1 177.3(2) . . ?
O11 N4 Th1 58.43(13) . . ?
O10 N4 Th1 56.80(13) . . ?
O15 N5 O13 122.3(2) . . ?
O15 N5 O14 122.4(2) . . ?
O13 N5 O14 115.3(2) . . ?
O15 N5 Th1 171.86(19) . . ?
O13 N5 Th1 57.43(13) . . ?
O14 N5 Th1 58.45(13) . . ?
O20 N6 O18 122.3(3) . . ?
O20 N6 O19 119.8(2) . . ?
O18 N6 O19 117.9(2) . . ?
O21 N7 O23 122.9(3) . . ?
O21 N7 O22 120.8(3) . . ?
O23 N7 O22 116.3(3) . . ?
O25 N8 O26 120.8(2) . . ?
O25 N8 O24 119.7(2) . . ?
O26 N8 O24 119.5(2) . . ?
C1 N9 C5 123.9(3) . . ?
C1 N9 H9A 114(2) . . ?
C5 N9 H9A 122(2) . . ?
C6 N10 C10 117.8(2) . . ?
C15 N11 C11 123.8(3) . . ?
C15 N11 H11A 114(2) . . ?
C11 N11 H11A 122(2) . . ?
C20 N12 C16 123.3(3) . . ?
C20 N12 H12A 121(2) . . ?
C16 N12 H12A 116(2) . . ?
C21 N13 C25 117.7(2) . . ?
C30 N14 C26 123.6(3) . . ?
C30 N14 H14A 116(2) . . ?
C26 N14 H14A 121(2) . . ?
N9 C1 C2 119.7(3) . . ?
N9 C1 H1 120.2 . . ?
C2 C1 H1 120.2 . . ?
C1 C2 C3 118.2(3) . . ?
C1 C2 H2 120.9 . . ?
C3 C2 H2 120.9 . . ?
C4 C3 C2 120.8(3) . . ?
C4 C3 H3 119.6 . . ?
C2 C3 H3 119.6 . . ?
C3 C4 C5 120.0(3) . . ?
C3 C4 H4 120.0 . . ?
C5 C4 H4 120.0 . . ?
N9 C5 C4 117.4(3) . . ?
N9 C5 C6 117.4(3) . . ?
C4 C5 C6 125.2(3) . . ?
N10 C6 C7 122.7(3) . . ?
N10 C6 C5 116.2(3) . . ?
C7 C6 C5 121.1(3) . . ?
C8 C7 C6 118.5(3) . . ?
C8 C7 H7 120.7 . . ?
C6 C7 H7 120.7 . . ?
C7 C8 C9 119.7(3) . . ?
C7 C8 H8 120.2 . . ?
C9 C8 H8 120.2 . . ?
C8 C9 C10 118.5(3) . . ?
C8 C9 H9 120.7 . . ?
C10 C9 H9 120.7 . . ?
N10 C10 C9 122.8(3) . . ?
N10 C10 C11 115.8(2) . . ?
C9 C10 C11 121.4(3) . . ?
N11 C11 C12 117.8(3) . . ?
N11 C11 C10 117.2(3) . . ?
C12 C11 C10 124.9(3) . . ?
C11 C12 C13 119.8(3) . . ?
C11 C12 H12 120.1 . . ?
C13 C12 H12 120.1 . . ?
C12 C13 C14 120.5(3) . . ?
C12 C13 H13 119.7 . . ?
C14 C13 H13 119.7 . . ?
C15 C14 C13 118.7(3) . . ?
C15 C14 H14 120.7 . . ?
C13 C14 H14 120.7 . . ?
N11 C15 C14 119.4(3) . . ?
N11 C15 H15 120.3 . . ?
C14 C15 H15 120.3 . . ?
N12 C16 C17 119.7(3) . . ?
N12 C16 H16 120.1 . . ?
C17 C16 H16 120.1 . . ?
C16 C17 C18 118.5(3) . . ?
C16 C17 H17 120.7 . . ?
C18 C17 H17 120.7 . . ?
C19 C18 C17 120.8(3) . . ?
C19 C18 H18 119.6 . . ?
C17 C18 H18 119.6 . . ?
C20 C19 C18 119.3(3) . . ?
C20 C19 H19 120.3 . . ?
C18 C19 H19 120.3 . . ?
N12 C20 C19 118.2(3) . . ?
N12 C20 C21 117.4(3) . . ?
C19 C20 C21 124.4(3) . . ?
N13 C21 C22 123.2(3) . . ?
N13 C21 C20 116.0(3) . . ?
C22 C21 C20 120.8(3) . . ?
C23 C22 C21 118.1(3) . . ?
C23 C22 H22 120.9 . . ?
C21 C22 H22 120.9 . . ?
C22 C23 C24 119.9(3) . . ?
C22 C23 H23 120.1 . . ?
C24 C23 H23 120.1 . . ?
C23 C24 C25 118.6(3) . . ?
C23 C24 H24 120.7 . . ?
C25 C24 H24 120.7 . . ?
N13 C25 C24 122.5(3) . . ?
N13 C25 C26 115.9(3) . . ?
C24 C25 C26 121.6(3) . . ?
N14 C26 C27 117.7(3) . . ?
N14 C26 C25 117.4(3) . . ?
C27 C26 C25 124.8(3) . . ?
C28 C27 C26 120.4(3) . . ?
C28 C27 H27 119.8 . . ?
C26 C27 H27 119.8 . . ?
C27 C28 C29 120.0(3) . . ?
C27 C28 H28 120.0 . . ?
C29 C28 H28 120.0 . . ?
C30 C29 C28 118.6(3) . . ?
C30 C29 H29 120.7 . . ?
C28 C29 H29 120.7 . . ?
N14 C30 C29 119.6(3) . . ?
N14 C30 H30 120.2 . . ?
C29 C30 H30 120.2 . . ?

loop_
_geom_bond_atom_site_label_1
_geom_bond_atom_site_label_2
_geom_bond_distance
_geom_bond_site_symmetry_2
_geom_bond_publ_flag
Th1 O17 2.436(2) . ?
Th1 O16 2.454(2) . ?
Th1 O10 2.548(2) . ?
Th1 O8 2.554(2) . ?
Th1 O13 2.577(2) . ?
Th1 O11 2.584(2) . ?
Th1 O7 2.590(2) . ?
Th1 O5 2.596(2) . ?
Th1 O2 2.5973(19) . ?
Th1 O14 2.599(2) . ?
Th1 O4 2.632(2) . ?
Th1 O1 2.646(2) . ?
O1 N1 1.267(3) . ?
O2 N1 1.278(3) . ?
O3 N1 1.222(3) . ?
O4 N2 1.275(3) . ?
O5 N2 1.274(3) . ?
O6 N2 1.211(3) . ?
O7 N3 1.272(3) . ?
O8 N3 1.286(3) . ?
O9 N3 1.214(3) . ?
O10 N4 1.279(3) . ?
O11 N4 1.278(3) . ?
O12 N4 1.217(3) . ?
O13 N5 1.277(3) . ?
O14 N5 1.280(3) . ?
O15 N5 1.219(3) . ?
O16 H16A 0.834(10) . ?
O16 H16B 0.834(10) . ?
O17 H17A 0.835(10) . ?
O17 H17B 0.840(10) . ?
O18 N6 1.252(3) . ?
O19 N6 1.271(3) . ?
O20 N6 1.226(3) . ?
O21 N7 1.225(3) . ?
O22 N7 1.264(3) . ?
O23 N7 1.246(3) . ?
O24 N8 1.272(3) . ?
O25 N8 1.240(3) . ?
O26 N8 1.254(3) . ?
O27 H27A 0.833(10) . ?
O27 H27B 0.831(10) . ?
O28 H28A 0.839(10) . ?
O28 H28B 0.834(10) . ?
N9 C1 1.340(4) . ?
N9 C5 1.352(4) . ?
N9 H9A 0.870(10) . ?
N10 C6 1.343(4) . ?
N10 C10 1.348(4) . ?
N11 C15 1.346(4) . ?
N11 C11 1.349(4) . ?
N11 H11A 0.874(10) . ?
N12 C20 1.349(4) . ?
N12 C16 1.352(4) . ?
N12 H12A 0.875(10) . ?
N13 C21 1.341(4) . ?
N13 C25 1.345(4) . ?
N14 C30 1.344(4) . ?
N14 C26 1.347(4) . ?
N14 H14A 0.876(10) . ?
C1 C2 1.377(4) . ?
C1 H1 0.9500 . ?
C2 C3 1.383(4) . ?
C2 H2 0.9500 . ?
C3 C4 1.376(4) . ?
C3 H3 0.9500 . ?
C4 C5 1.383(4) . ?
C4 H4 0.9500 . ?
C5 C6 1.481(4) . ?
C6 C7 1.395(4) . ?
C7 C8 1.377(4) . ?
C7 H7 0.9500 . ?
C8 C9 1.380(4) . ?
C8 H8 0.9500 . ?
C9 C10 1.390(4) . ?
C9 H9 0.9500 . ?
C10 C11 1.480(4) . ?
C11 C12 1.384(4) . ?
C12 C13 1.384(4) . ?
C12 H12 0.9500 . ?
C13 C14 1.384(4) . ?
C13 H13 0.9500 . ?
C14 C15 1.373(4) . ?
C14 H14 0.9500 . ?
C15 H15 0.9500 . ?
C16 C17 1.365(4) . ?
C16 H16 0.9500 . ?
C17 C18 1.386(4) . ?
C17 H17 0.9500 . ?
C18 C19 1.384(4) . ?
C18 H18 0.9500 . ?
C19 C20 1.382(4) . ?
C19 H19 0.9500 . ?
C20 C21 1.485(4) . ?
C21 C22 1.395(4) . ?
C22 C23 1.374(4) . ?
C22 H22 0.9500 . ?
C23 C24 1.378(4) . ?
C23 H23 0.9500 . ?
C24 C25 1.395(4) . ?
C24 H24 0.9500 . ?
C25 C26 1.480(4) . ?
C26 C27 1.383(4) . ?
C27 C28 1.379(4) . ?
C27 H27 0.9500 . ?
C28 C29 1.388(4) . ?
C28 H28 0.9500 . ?
C29 C30 1.376(4) . ?
C29 H29 0.9500 . ?
C30 H30 0.9500 . ?

loop_
_geom_hbond_atom_site_label_D
_geom_hbond_atom_site_label_H
_geom_hbond_atom_site_label_A
_geom_hbond_distance_DH
_geom_hbond_distance_HA
_geom_hbond_distance_DA
_geom_hbond_angle_DHA
_geom_hbond_site_symmetry_A
_geom_hbond_publ_flag
O16 H16A O18 0.834(10) 1.889(12) 2.712(3) 169(3) . yes
O16 H16A N6 0.834(10) 2.64(2) 3.345(3) 143(3) . yes
O16 H16B O23 0.834(10) 1.806(11) 2.638(3) 175(3) . yes
O17 H17A O24 0.835(10) 1.856(11) 2.689(3) 176(3) . yes
O17 H17A O26 0.835(10) 2.67(3) 3.246(3) 127(3) . yes
O17 H17A N8 0.835(10) 2.612(17) 3.382(3) 154(3) . yes
O17 H17B O27 0.840(10) 1.827(11) 2.661(3) 172(3) . yes
O27 H27A O28 0.833(10) 1.932(11) 2.765(3) 178(3) . yes
O27 H27B O26 0.831(10) 2.100(12) 2.923(3) 171(3) 2_655 yes
O28 H28A O24 0.839(10) 2.008(11) 2.845(3) 174(3) 1_655 yes
O28 H28B O3 0.834(10) 2.173(14) 2.987(3) 165(3) . yes
N9 H9A O19 0.870(10) 1.864(12) 2.725(3) 170(3) . yes
N11 H11A O19 0.874(10) 1.825(12) 2.687(3) 168(3) . yes
N12 H12A O22 0.875(10) 1.820(12) 2.681(3) 167(3) . yes
N14 H14A O22 0.876(10) 1.896(12) 2.759(3) 168(3) . yes
C1 H1 O18 0.95 2.60 3.347(4) 135.8 . yes
